data_4061674
_publ_section_title
;
Exploring the Influence of Ligand Charge and Geometry on the Properties of
 New Coordinatively Unsaturated Cp*Ru(kappa2-P,N) Complexes
;
_journal_name_full Organometallics
_journal_paper_doi 10.1021/om050534e
_journal_year 2005
_chemical_formula_moiety 'C27 H41 Cl N P Ru'
_chemical_formula_sum 'C27 H41 Cl N P Ru'
_chemical_formula_weight 547.10
_space_group_IT_number 2
_space_group_name_Hall '-P 1'
_space_group_name_H-M_alt 'P -1'
_symmetry_cell_setting triclinic
_symmetry_space_group_name_Hall '-P 1'
_symmetry_space_group_name_H-M 'P -1'
_cell_angle_alpha 113.420(3)
_cell_angle_beta 90.558(3)
_cell_angle_gamma 110.862(3)
_cell_formula_units_Z 2
_cell_length_a 8.6093(14)
_cell_length_b 10.8936(18)
_cell_length_c 16.436(3)
_cell_measurement_temperature 193(2)
_cell_volume 1301.0(4)
_diffrn_ambient_temperature 193(2)
_exptl_crystal_density_diffrn 1.397
_cod_depositor_comments
;
The following automatic conversions were performed:
'_symmetry_cell_setting' value 'Triclinic' changed to 'triclinic'
according to '/home/saulius/struct/CIF-dictionaries/cif_core.dic'
dictionary named 'cif_core.dic' version 2.4.1 from 2010-06-29.

Automatic conversion script
Id: cif_fix_enum 1527 2010-12-29 10:47:43Z saulius 
;
_cod_database_code 4061674

loop_
_symmetry_equiv_pos_as_xyz
'x, y, z'
'-x, -y, -z'

loop_
_atom_site_label
_atom_site_type_symbol
_atom_site_fract_x
_atom_site_fract_y
_atom_site_fract_z
_atom_site_U_iso_or_equiv
_atom_site_adp_type
_atom_site_occupancy
_atom_site_symmetry_multiplicity
_atom_site_calc_flag
_atom_site_refinement_flags
_atom_site_disorder_assembly
_atom_site_disorder_group
RuA Ru 0.2523(3) 0.1438(5) 0.2737(3) 0.0277(5) Uani 0.50 1 d PD A 1
ClA Cl -0.0025(3) 0.1427(3) 0.2013(2) 0.0429(6) Uani 0.50 1 d P A 1
P0A P 0.101(3) -0.0885(15) 0.265(2) 0.0217(5) Uani 0.50 1 d PD A 1
N0A N 0.2734(11) 0.0107(14) 0.1252(7) 0.0231(18) Uani 0.50 1 d P A 1
C1A C 0.0995(17) -0.2133(16) 0.1475(10) 0.029(5) Uiso 0.50 1 d P A 1
H1A H 0.1961 -0.2431 0.1499 0.035 Uiso 0.50 1 calc PR A 1
C2A C 0.1363(10) -0.1288(9) 0.0931(6) 0.025(2) Uiso 0.50 1 d P A 1
C3A C 0.0173(9) -0.1941(8) 0.0188(5) 0.0313(19) Uiso 0.50 1 d P A 1
H3A H 0.0092 -0.1578 -0.0243 0.038 Uiso 0.50 1 calc PR A 1
C3AA C -0.0992(11) -0.3340(9) 0.0172(6) 0.032(2) Uiso 0.50 1 d P A 1
C4A C -0.2423(11) -0.4381(10) -0.0464(6) 0.038(2) Uiso 0.50 1 d P A 1
H4A H -0.2776 -0.4278 -0.0975 0.046 Uiso 0.50 1 calc PR A 1
C5A C -0.3292(10) -0.5571(9) -0.0303(7) 0.040(2) Uiso 0.50 1 d P A 1
H5A H -0.4290 -0.6308 -0.0711 0.048 Uiso 0.50 1 calc PR A 1
C6A C -0.2765(10) -0.5727(10) 0.0426(6) 0.042(2) Uiso 0.50 1 d P A 1
H6A H -0.3401 -0.6573 0.0506 0.051 Uiso 0.50 1 calc PR A 1
C7A C -0.1362(11) -0.4707(10) 0.1037(6) 0.036(2) Uiso 0.50 1 d P A 1
H7A H -0.0993 -0.4859 0.1523 0.043 Uiso 0.50 1 calc PR A 1
C7AA C -0.0482(13) -0.3460(12) 0.0951(7) 0.028(3) Uiso 0.50 1 d P A 1
C10A C 0.3964(11) 0.2618(10) 0.4121(6) 0.033(3) Uiso 0.50 1 d P A 1
C11A C 0.5072(10) 0.2663(9) 0.3521(6) 0.041(2) Uiso 0.50 1 d P A 1
C12A C 0.4836(10) 0.3479(8) 0.3081(5) 0.0369(17) Uiso 0.50 1 d P A 1
C13A C 0.3482(8) 0.3877(7) 0.3378(5) 0.0317(15) Uiso 0.50 1 d P A 1
C14A C 0.2805(8) 0.3253(8) 0.3992(5) 0.0295(16) Uiso 0.50 1 d P A 1
C15A C 0.3862(11) 0.2134(10) 0.4847(6) 0.065(2) Uiso 0.50 1 d P A 1
H15A H 0.4419 0.2979 0.5424 0.078 Uiso 0.50 1 calc PR A 1
H15B H 0.4426 0.1457 0.4727 0.078 Uiso 0.50 1 calc PR A 1
H15C H 0.2675 0.1646 0.4871 0.078 Uiso 0.50 1 calc PR A 1
C16A C 0.6640(10) 0.2352(10) 0.3552(7) 0.076(3) Uiso 0.50 1 d P A 1
H16A H 0.6509 0.1728 0.3864 0.092 Uiso 0.50 1 calc PR A 1
H16B H 0.7620 0.3268 0.3875 0.092 Uiso 0.50 1 calc PR A 1
H16C H 0.6809 0.1857 0.2937 0.092 Uiso 0.50 1 calc PR A 1
C17A C 0.5970(12) 0.4027(11) 0.2493(7) 0.085(3) Uiso 0.50 1 d P A 1
H17A H 0.6861 0.4978 0.2871 0.102 Uiso 0.50 1 calc PR A 1
H17B H 0.5299 0.4121 0.2053 0.102 Uiso 0.50 1 calc PR A 1
H17C H 0.6482 0.3337 0.2176 0.102 Uiso 0.50 1 calc PR A 1
C18A C 0.2836(11) 0.4807(10) 0.3136(7) 0.077(3) Uiso 0.50 1 d P A 1
H18A H 0.3368 0.4986 0.2648 0.093 Uiso 0.50 1 calc PR A 1
H18B H 0.3106 0.5736 0.3663 0.093 Uiso 0.50 1 calc PR A 1
H18C H 0.1609 0.4314 0.2938 0.093 Uiso 0.50 1 calc PR A 1
C19A C 0.1494(9) 0.3581(9) 0.4520(6) 0.053(2) Uiso 0.50 1 d P A 1
H19A H 0.0617 0.3578 0.4135 0.064 Uiso 0.50 1 calc PR A 1
H19B H 0.2015 0.4540 0.5032 0.064 Uiso 0.50 1 calc PR A 1
H19C H 0.0988 0.2841 0.4742 0.064 Uiso 0.50 1 calc PR A 1
C21A C -0.1187(8) -0.1511(8) 0.2818(5) 0.0250(16) Uiso 0.50 1 d P A 1
H21A H -0.1500 -0.2504 0.2792 0.030 Uiso 0.50 1 calc PR A 1
C22A C -0.1288(9) -0.0530(8) 0.3749(5) 0.0323(17) Uiso 0.50 1 d P A 1
H22A H -0.0467 -0.0477 0.4192 0.039 Uiso 0.50 1 calc PR A 1
H22B H -0.2428 -0.0919 0.3873 0.039 Uiso 0.50 1 calc PR A 1
H22C H -0.1036 0.0446 0.3789 0.039 Uiso 0.50 1 calc PR A 1
C23A C -0.2536(8) -0.1612(7) 0.2139(5) 0.0325(16) Uiso 0.50 1 d P A 1
H23A H -0.2500 -0.2258 0.1528 0.039 Uiso 0.50 1 calc PR A 1
H23B H -0.2305 -0.0641 0.2176 0.039 Uiso 0.50 1 calc PR A 1
H23C H -0.3657 -0.2000 0.2284 0.039 Uiso 0.50 1 calc PR A 1
C24A C 0.1977(10) -0.1483(9) 0.3360(6) 0.026(2) Uiso 0.50 1 d P A 1
H24A H 0.2135 -0.0761 0.3997 0.031 Uiso 0.50 1 calc PR A 1
C25A C 0.3720(10) -0.1429(9) 0.3184(6) 0.031(2) Uiso 0.50 1 d P A 1
H25A H 0.4421 -0.0466 0.3225 0.038 Uiso 0.50 1 calc PR A 1
H25B H 0.3624 -0.2173 0.2580 0.038 Uiso 0.50 1 calc PR A 1
H25C H 0.4241 -0.1612 0.3633 0.038 Uiso 0.50 1 calc PR A 1
C26A C 0.0928(10) -0.2985(9) 0.3324(6) 0.051(2) Uiso 0.50 1 d P A 1
H26A H -0.0199 -0.3036 0.3447 0.061 Uiso 0.50 1 calc PR A 1
H26B H 0.1489 -0.3133 0.3778 0.061 Uiso 0.50 1 calc PR A 1
H26C H 0.0827 -0.3743 0.2725 0.061 Uiso 0.50 1 calc PR A 1
C27A C 0.2730(9) 0.0869(8) 0.0681(5) 0.0425(17) Uiso 0.50 1 d P A 1
H27A H 0.3624 0.1849 0.0959 0.051 Uiso 0.50 1 calc PR A 1
H27B H 0.1633 0.0938 0.0624 0.051 Uiso 0.50 1 calc PR A 1
H27C H 0.2931 0.0326 0.0083 0.051 Uiso 0.50 1 calc PR A 1
C28A C 0.4364(10) -0.0081(8) 0.1268(5) 0.0355(17) Uiso 0.50 1 d P A 1
H28A H 0.5304 0.0871 0.1485 0.043 Uiso 0.50 1 calc PR A 1
H28B H 0.4439 -0.0703 0.0658 0.043 Uiso 0.50 1 calc PR A 1
H28C H 0.4421 -0.0535 0.1670 0.043 Uiso 0.50 1 calc PR A 1
RuB Ru 0.2936(3) 0.1626(4) 0.2761(3) 0.0252(4) Uani 0.50 1 d PD B 2
ClB Cl 0.0721(3) 0.1767(3) 0.1926(2) 0.0428(6) Uani 0.50 1 d P B 2
P0B P 0.117(3) -0.0641(15) 0.268(2) 0.0217(5) Uani 0.50 1 d PD B 2
N0B N 0.3303(10) 0.0152(13) 0.1406(7) 0.0208(18) Uani 0.50 1 d P B 2
C1B C 0.1197(16) -0.2044(15) 0.1541(9) 0.023(4) Uiso 0.50 1 d P B 2
H1B H 0.2024 -0.2466 0.1606 0.028 Uiso 0.50 1 calc PR B 2
C2B C 0.1797(11) -0.1171(10) 0.0997(6) 0.029(3) Uiso 0.50 1 d P B 2
C3B C 0.0793(9) -0.1747(8) 0.0228(5) 0.035(2) Uiso 0.50 1 d P B 2
H3B H 0.0971 -0.1362 -0.0206 0.042 Uiso 0.50 1 calc PR B 2
C3AB C -0.0627(11) -0.3048(10) 0.0119(6) 0.030(2) Uiso 0.50 1 d P B 2
C4B C -0.1976(10) -0.4025(9) -0.0564(6) 0.046(3) Uiso 0.50 1 d P B 2
H4B H -0.2110 -0.3880 -0.1089 0.056 Uiso 0.50 1 calc PR B 2
C5B C -0.3175(11) -0.5255(11) -0.0486(6) 0.040(2) Uiso 0.50 1 d P B 2
H5B H -0.4123 -0.5908 -0.0954 0.048 Uiso 0.50 1 calc PR B 2
C6B C -0.2981(10) -0.5515(9) 0.0262(7) 0.039(2) Uiso 0.50 1 d P B 2
H6B H -0.3762 -0.6356 0.0300 0.047 Uiso 0.50 1 calc PR B 2
C7B C -0.1571(11) -0.4483(10) 0.0980(6) 0.039(3) Uiso 0.50 1 d P B 2
H7B H -0.1404 -0.4612 0.1507 0.047 Uiso 0.50 1 calc PR B 2
C7AB C -0.0453(12) -0.3278(11) 0.0870(7) 0.027(3) Uiso 0.50 1 d P B 2
C10B C 0.3711(11) 0.2825(10) 0.4191(6) 0.031(2) Uiso 0.50 1 d P B 2
C11B C 0.5208(8) 0.2610(8) 0.3809(5) 0.0265(17) Uiso 0.50 1 d P B 2
C12B C 0.5541(8) 0.3327(7) 0.3221(4) 0.0262(14) Uiso 0.50 1 d P B 2
C13B C 0.4359(9) 0.3937(7) 0.3204(4) 0.0270(14) Uiso 0.50 1 d P B 2
C14B C 0.3267(9) 0.3657(8) 0.3845(5) 0.0324(16) Uiso 0.50 1 d P B 2
C15B C 0.3230(9) 0.2548(9) 0.4994(5) 0.0460(18) Uiso 0.50 1 d P B 2
H15D H 0.2008 0.2257 0.4968 0.055 Uiso 0.50 1 calc PR B 2
H15E H 0.3821 0.3436 0.5546 0.055 Uiso 0.50 1 calc PR B 2
H15F H 0.3547 0.1768 0.4994 0.055 Uiso 0.50 1 calc PR B 2
C16B C 0.6442(8) 0.2129(7) 0.4107(5) 0.0385(16) Uiso 0.50 1 d P B 2
H16D H 0.7461 0.2981 0.4474 0.046 Uiso 0.50 1 calc PR B 2
H16E H 0.6741 0.1488 0.3577 0.046 Uiso 0.50 1 calc PR B 2
H16F H 0.5933 0.1602 0.4464 0.046 Uiso 0.50 1 calc PR B 2
C17B C 0.7064(8) 0.3590(8) 0.2786(5) 0.0488(17) Uiso 0.50 1 d P B 2
H17D H 0.7926 0.4557 0.3165 0.059 Uiso 0.50 1 calc PR B 2
H17E H 0.6754 0.3537 0.2194 0.059 Uiso 0.50 1 calc PR B 2
H17F H 0.7514 0.2851 0.2713 0.059 Uiso 0.50 1 calc PR B 2
C18B C 0.4344(9) 0.4877(9) 0.2743(6) 0.057(2) Uiso 0.50 1 d P B 2
H18D H 0.4882 0.4631 0.2212 0.068 Uiso 0.50 1 calc PR B 2
H18E H 0.4965 0.5901 0.3160 0.068 Uiso 0.50 1 calc PR B 2
H18F H 0.3175 0.4713 0.2558 0.068 Uiso 0.50 1 calc PR B 2
C19B C 0.1908(9) 0.4213(9) 0.4126(6) 0.056(2) Uiso 0.50 1 d P B 2
H19D H 0.2402 0.5187 0.4626 0.067 Uiso 0.50 1 calc PR B 2
H19E H 0.1060 0.3556 0.4320 0.067 Uiso 0.50 1 calc PR B 2
H19F H 0.1372 0.4260 0.3617 0.067 Uiso 0.50 1 calc PR B 2
C21B C -0.1133(8) -0.1085(8) 0.2783(6) 0.0277(17) Uiso 0.50 1 d P B 2
H21B H -0.1617 -0.2090 0.2748 0.033 Uiso 0.50 1 calc PR B 2
C22B C -0.1224(9) -0.0030(9) 0.3734(5) 0.0385(19) Uiso 0.50 1 d P B 2
H22D H -0.0542 -0.0081 0.4191 0.046 Uiso 0.50 1 calc PR B 2
H22E H -0.2400 -0.0309 0.3825 0.046 Uiso 0.50 1 calc PR B 2
H22F H -0.0787 0.0965 0.3785 0.046 Uiso 0.50 1 calc PR B 2
C23B C -0.2215(8) -0.1063(8) 0.2058(5) 0.0325(16) Uiso 0.50 1 d P B 2
H23D H -0.2170 -0.1758 0.1465 0.039 Uiso 0.50 1 calc PR B 2
H23E H -0.1789 -0.0084 0.2082 0.039 Uiso 0.50 1 calc PR B 2
H23F H -0.3386 -0.1331 0.2159 0.039 Uiso 0.50 1 calc PR B 2
C24B C 0.1810(10) -0.1249(10) 0.3515(6) 0.030(2) Uiso 0.50 1 d P B 2
H24B H 0.1997 -0.0443 0.4126 0.035 Uiso 0.50 1 calc PR B 2
C25B C 0.3505(11) -0.1382(10) 0.3395(6) 0.040(2) Uiso 0.50 1 d P B 2
H25D H 0.4315 -0.0502 0.3372 0.048 Uiso 0.50 1 calc PR B 2
H25E H 0.3362 -0.2230 0.2833 0.048 Uiso 0.50 1 calc PR B 2
H25F H 0.3928 -0.1501 0.3903 0.048 Uiso 0.50 1 calc PR B 2
C26B C 0.0590(9) -0.2635(8) 0.3552(5) 0.0398(18) Uiso 0.50 1 d P B 2
H26D H -0.0514 -0.2578 0.3629 0.048 Uiso 0.50 1 calc PR B 2
H26E H 0.1033 -0.2740 0.4062 0.048 Uiso 0.50 1 calc PR B 2
H26F H 0.0467 -0.3477 0.2991 0.048 Uiso 0.50 1 calc PR B 2
C27B C 0.3576(8) 0.0906(7) 0.0798(5) 0.0381(16) Uiso 0.50 1 d P B 2
H27D H 0.2616 0.1165 0.0738 0.046 Uiso 0.50 1 calc PR B 2
H27E H 0.3677 0.0255 0.0203 0.046 Uiso 0.50 1 calc PR B 2
H27F H 0.4614 0.1789 0.1054 0.046 Uiso 0.50 1 calc PR B 2
C28B C 0.4748(8) -0.0242(8) 0.1476(5) 0.0297(16) Uiso 0.50 1 d P B 2
H28D H 0.4584 -0.0742 0.1869 0.036 Uiso 0.50 1 calc PR B 2
H28E H 0.5788 0.0640 0.1731 0.036 Uiso 0.50 1 calc PR B 2
H28F H 0.4836 -0.0888 0.0877 0.036 Uiso 0.50 1 calc PR B 2

loop_
_atom_site_aniso_label
_atom_site_aniso_U_11
_atom_site_aniso_U_22
_atom_site_aniso_U_33
_atom_site_aniso_U_23
_atom_site_aniso_U_13
_atom_site_aniso_U_12
RuA 0.0341(12) 0.0224(9) 0.0246(6) 0.0115(7) 0.0100(10) 0.0071(9)
ClA 0.0496(16) 0.0411(15) 0.0410(13) 0.0172(10) -0.0021(13) 0.0217(14)
P0A 0.021(3) 0.025(3) 0.0221(14) 0.014(4) 0.006(2) 0.009(3)
N0A 0.021(5) 0.031(4) 0.018(4) 0.013(3) -0.003(4) 0.009(4)
RuB 0.0359(12) 0.0204(9) 0.0224(5) 0.0123(7) 0.0076(10) 0.0109(10)
ClB 0.0511(16) 0.0479(16) 0.0368(12) 0.0218(11) -0.0006(13) 0.0236(14)
P0B 0.021(3) 0.025(3) 0.0221(14) 0.014(4) 0.006(2) 0.009(3)
N0B 0.016(5) 0.028(3) 0.019(4) 0.012(3) -0.005(4) 0.006(4)

loop_
_geom_bond_atom_site_label_1
_geom_bond_atom_site_label_2
_geom_bond_distance
_geom_bond_site_symmetry_2
_geom_bond_publ_flag
RuA C14A 2.152(8) . ?
RuA C11A 2.179(9) . ?
RuA C10A 2.202(10) . ?
RuA C13A 2.246(8) . ?
RuA C12A 2.249(8) . ?
RuA P0A 2.340(2) . ?
RuA N0A 2.340(13) . ?
RuA ClA 2.480(5) . ?
P0A C21A 1.84(3) . ?
P0A C24A 1.86(3) . ?
P0A C1A 1.86(3) . ?
N0A C2A 1.433(14) . ?
N0A C27A 1.480(13) . ?
N0A C28A 1.490(9) . ?
C1A C7AA 1.459(18) . ?
C1A C2A 1.483(17) . ?
C2A C3A 1.346(11) . ?
C3A C3AA 1.486(11) . ?
C3AA C4A 1.391(12) . ?
C3AA C7AA 1.417(13) . ?
C4A C5A 1.378(12) . ?
C5A C6A 1.370(13) . ?
C6A C7A 1.355(12) . ?
C7A C7AA 1.364(14) . ?
C10A C11A 1.382(12) . ?
C10A C14A 1.458(11) . ?
C10A C15A 1.474(12) . ?
C11A C12A 1.412(11) . ?
C11A C16A 1.509(11) . ?
C12A C13A 1.410(10) . ?
C12A C17A 1.518(11) . ?
C13A C14A 1.448(9) . ?
C13A C18A 1.487(10) . ?
C14A C19A 1.488(9) . ?
C21A C22A 1.504(10) . ?
C21A C23A 1.546(9) . ?
C24A C25A 1.516(11) . ?
C24A C26A 1.538(12) . ?
RuB C14B 2.136(9) . ?
RuB C10B 2.141(10) . ?
RuB C13B 2.167(7) . ?
RuB C11B 2.216(8) . ?
RuB C12B 2.220(7) . ?
RuB N0B 2.274(13) . ?
RuB P0B 2.340(2) . ?
RuB ClB 2.424(5) . ?
P0B C1B 1.89(3) . ?
P0B C21B 1.90(3) . ?
P0B C24B 1.90(3) . ?
N0B C2B 1.446(14) . ?
N0B C28B 1.472(9) . ?
N0B C27B 1.498(13) . ?
C1B C2B 1.520(16) . ?
C1B C7AB 1.572(17) . ?
C2B C3B 1.304(12) . ?
C3B C3AB 1.447(11) . ?
C3AB C7AB 1.371(13) . ?
C3AB C4B 1.373(12) . ?
C4B C5B 1.425(12) . ?
C5B C6B 1.388(12) . ?
C6B C7B 1.441(13) . ?
C7B C7AB 1.405(14) . ?
C10B C14B 1.394(11) . ?
C10B C11B 1.491(10) . ?
C10B C15B 1.499(11) . ?
C11B C12B 1.440(9) . ?
C11B C16B 1.494(9) . ?
C12B C13B 1.404(9) . ?
C12B C17B 1.492(8) . ?
C13B C14B 1.468(10) . ?
C13B C18B 1.499(9) . ?
C14B C19B 1.497(9) . ?
C21B C23B 1.519(10) . ?
C21B C22B 1.552(11) . ?
C24B C25B 1.524(11) . ?
C24B C26B 1.527(11) . ?
